data_7011601
loop_
_publ_author_name
'Davies, Sian C.'
'Hughes, David L.'
'Konkol, Martin'
'Richards, Raymond L.'
'Sanders, J. Roger'
'Sobota, Piotr'

_publ_section_title
;
 Synthesis, structure and chemistry of vanadium(iv) and vanadium(v)
 compounds with substituted hydrazido(1--) and hydrazido(2--) ligands
;
_journal_issue 14
_journal_name_full 'Journal of the Chemical Society, Dalton Transactions'
_journal_page_first 2811
_journal_paper_doi 10.1039/b202098j
_journal_year 2002
_chemical_formula_moiety 'C7 H17 N3 S3 V'
_chemical_formula_structural '[V(NMeNH2)(NS3)]'
_chemical_formula_sum 'C7 H17 N3 S3 V'
_chemical_formula_weight 290.36
_chemical_name_common 'complex 1'
_chemical_name_systematic
; 
? 
;
_space_group_IT_number 19
_symmetry_cell_setting orthorhombic
_symmetry_space_group_name_Hall 'P 2ac 2ab'
_symmetry_space_group_name_H-M 'P 21 21 21'
_atom_sites_solution_hydrogens geom
_atom_sites_solution_primary direct
_atom_sites_solution_secondary difmap
_audit_creation_method SHELXL
_cell_angle_alpha 90.00
_cell_angle_beta 90.00
_cell_angle_gamma 90.00
_cell_formula_units_Z 4
_cell_length_a 7.7299(11)
_cell_length_b 9.736(2)
_cell_length_c 16.638(3)
_cell_measurement_reflns_used 24
_cell_measurement_temperature 293(2)
_cell_measurement_theta_max 11
_cell_measurement_theta_min 10
_cell_volume 1252.1(4)
_computing_cell_refinement 'CAD4/EXPRESS (Enraf-Nonius, 1992)'
_computing_data_collection 'CAD4/EXPRESS (Enraf-Nonius, 1992)'
_computing_data_reduction 'CAD4 (Hursthouse, 1976)'
_computing_molecular_graphics 'ORTEP (Johnson, 1971)'
_computing_publication_material 'SHELXL-93 (Sheldrick, 1993)'
_computing_structure_refinement 'SHELXL-93 (Sheldrick, 1993)'
_computing_structure_solution 'SHELXS-86 (Sheldrick, 1990)'
_diffrn_ambient_temperature 293(2)
_diffrn_measurement_device 'Enraf-Nonius CAD4 diffractometer'
_diffrn_measurement_method 'scintillation counter; \w/\q scans'
_diffrn_radiation_monochromator graphite
_diffrn_radiation_source 'fine-focus sealed tube'
_diffrn_radiation_type Mo-K\a
_diffrn_radiation_wavelength 0.71069
_diffrn_reflns_av_R_equivalents 0.035
_diffrn_reflns_av_sigmaI/netI 0.0434
_diffrn_reflns_limit_h_max 9
_diffrn_reflns_limit_h_min -1
_diffrn_reflns_limit_k_max 11
_diffrn_reflns_limit_k_min -1
_diffrn_reflns_limit_l_max 19
_diffrn_reflns_limit_l_min -1
_diffrn_reflns_number 1771
_diffrn_reflns_theta_max 25.0
_diffrn_reflns_theta_min 2.4
_diffrn_standards_decay_% 0
_diffrn_standards_interval_count '10000 s'
_diffrn_standards_number 3
_exptl_absorpt_coefficient_mu 1.260
_exptl_absorpt_correction_T_max 0.87
_exptl_absorpt_correction_T_min 0.73
_exptl_absorpt_correction_type 'semi-empirical psi-scans'
_exptl_crystal_colour brownish-orange
_exptl_crystal_density_diffrn 1.540
_exptl_crystal_description 'flat needles'
_exptl_crystal_F_000 604
_exptl_crystal_size_max 0.76
_exptl_crystal_size_mid 0.11
_exptl_crystal_size_min 0.10
_refine_diff_density_max 0.787
_refine_diff_density_min -1.172
_refine_diff_density_rms 0.141
_refine_ls_abs_structure_details 'Flack H D (1983), Acta Cryst. A39, 876-881'
_refine_ls_abs_structure_Flack 0.14(8)
_refine_ls_extinction_method none
_refine_ls_goodness_of_fit_all 1.133
_refine_ls_goodness_of_fit_obs 1.163
_refine_ls_matrix_type full
_refine_ls_number_parameters 132
_refine_ls_number_reflns 1288
_refine_ls_number_restraints 2
_refine_ls_restrained_S_all 1.132
_refine_ls_restrained_S_obs 1.161
_refine_ls_R_factor_all 0.0608
_refine_ls_R_factor_obs 0.0549
_refine_ls_shift/esd_max 0.001
_refine_ls_shift/esd_mean 0.000
_refine_ls_structure_factor_coef Fsqd
_refine_ls_weighting_details 'w=1/[\s^2^(Fo^2^)+(0.0928P)^2^] where P=(Fo^2^+2Fc^2^)/3'
_refine_ls_weighting_scheme calc
_refine_ls_wR_factor_all 0.1358
_refine_ls_wR_factor_obs 0.1301
_reflns_number_observed 1136
_reflns_number_total 1288
_reflns_observed_criterion I>2sigma(I)
_cod_data_source_file b202098j.txt
_cod_data_source_block roger32
_cod_depositor_comments
;
The following automatic conversions were performed:

'_refine_ls_weighting_scheme' value 'calc
w=1/[\s^2^(Fo^2^)+(0.0928P)^2^] where P=(Fo^2^+2Fc^2^)/3' was changed
to 'calc'. New tag '_refine_ls_weighting_details' was created. The
value of the new tag was set to 'w=1/[\s^2^(Fo^2^)+(0.0928P)^2^]
where P=(Fo^2^+2Fc^2^)/3'.

Automatic conversion script
Id: cif_fix_values 3143 2015-03-26 13:38:13Z robertas 
;
_cod_original_cell_volume 1252.2(4)
_cod_original_sg_symbol_H-M 'P 212121'
_cod_database_code 7011601

loop_
_symmetry_equiv_pos_as_xyz
'x, y, z'
'-x+1/2, -y, z+1/2'
'x+1/2, -y+1/2, -z'
'-x, y+1/2, -z+1/2'

loop_
_atom_site_aniso_label
_atom_site_aniso_U_11
_atom_site_aniso_U_22
_atom_site_aniso_U_33
_atom_site_aniso_U_23
_atom_site_aniso_U_13
_atom_site_aniso_U_12
V 0.0151(5) 0.0302(5) 0.0330(5) 0.0027(5) 0.0026(5) 0.0013(5)
S1 0.0514(12) 0.0498(12) 0.0470(10) -0.0046(9) 0.0183(10) 0.0089(11)
S2 0.0163(8) 0.0560(11) 0.0561(10) 0.0099(9) 0.0023(7) 0.0066(8)
S3 0.0357(10) 0.0463(11) 0.0504(10) 0.0049(9) -0.0101(9) -0.0131(9)
N4 0.021(3) 0.032(3) 0.042(3) 0.007(3) -0.001(2) -0.004(3)
C14 0.055(5) 0.042(4) 0.062(5) -0.004(4) 0.008(5) 0.003(5)
C41 0.037(4) 0.037(4) 0.066(5) 0.010(4) 0.000(4) 0.008(4)
C24 0.021(3) 0.071(6) 0.062(5) 0.013(5) 0.009(3) -0.007(4)
C42 0.034(4) 0.049(4) 0.065(5) 0.009(4) -0.005(4) -0.021(4)
C34 0.044(4) 0.062(5) 0.044(4) 0.000(4) -0.021(4) -0.007(4)
C43 0.041(4) 0.053(5) 0.048(4) 0.019(4) -0.005(4) -0.003(4)
N5 0.025(3) 0.056(4) 0.039(3) 0.001(3) -0.002(3) 0.005(3)
C51 0.049(5) 0.046(4) 0.069(5) 0.001(4) 0.005(4) 0.004(4)
N52 0.037(4) 0.065(5) 0.052(4) 0.006(4) 0.001(3) -0.003(4)

loop_
_atom_site_label
_atom_site_type_symbol
_atom_site_fract_x
_atom_site_fract_y
_atom_site_fract_z
_atom_site_U_iso_or_equiv
_atom_site_thermal_displace_type
_atom_site_occupancy
_atom_site_calc_flag
_atom_site_refinement_flags
_atom_site_disorder_group
V V 0.30474(13) 0.45915(10) 0.39800(6) 0.0261(3) Uani 1 d . .
S1 S 0.1997(3) 0.5964(2) 0.49756(12) 0.0494(6) Uani 1 d . .
S2 S 0.5968(2) 0.4449(2) 0.38125(12) 0.0428(5) Uani 1 d . .
S3 S 0.1215(3) 0.3768(2) 0.30147(12) 0.0442(5) Uani 1 d . .
N4 N 0.3208(8) 0.6428(6) 0.3250(3) 0.0314(13) Uani 1 d . .
C14 C 0.2061(14) 0.7627(8) 0.4476(5) 0.053(2) Uani 1 d . .
H14A H 0.1106(14) 0.8188(8) 0.4663(5) 0.063 Uiso 1 calc R .
H14B H 0.3131(14) 0.8093(8) 0.4611(5) 0.063 Uiso 1 calc R .
C41 C 0.1940(11) 0.7450(8) 0.3560(5) 0.047(2) Uani 1 d . .
H41A H 0.0779(11) 0.7156(8) 0.3420(5) 0.056 Uiso 1 calc R .
H41B H 0.2147(11) 0.8329(8) 0.3303(5) 0.056 Uiso 1 calc R .
C24 C 0.6363(10) 0.5941(10) 0.3187(5) 0.051(2) Uani 1 d . .
H24A H 0.7485(10) 0.6324(10) 0.3321(5) 0.061 Uiso 1 calc R .
H24B H 0.6393(10) 0.5660(10) 0.2628(5) 0.061 Uiso 1 calc R .
C42 C 0.4996(11) 0.7030(9) 0.3295(5) 0.049(2) Uani 1 d . .
H42A H 0.5152(11) 0.7473(9) 0.3812(5) 0.059 Uiso 1 calc R .
H42B H 0.5127(11) 0.7722(9) 0.2880(5) 0.059 Uiso 1 calc R .
C34 C 0.1201(11) 0.5213(9) 0.2325(5) 0.050(2) Uani 1 d . .
H34A H 0.1134(11) 0.4871(9) 0.1779(5) 0.060 Uiso 1 calc R .
H34B H 0.0180(11) 0.5766(9) 0.2425(5) 0.060 Uiso 1 calc R .
C43 C 0.2772(11) 0.6091(9) 0.2409(4) 0.047(2) Uani 1 d . .
H43A H 0.3747(11) 0.5621(9) 0.2166(4) 0.057 Uiso 1 calc R .
H43B H 0.2590(11) 0.6939(9) 0.2115(4) 0.057 Uiso 1 calc R .
N5 N 0.2895(8) 0.2741(7) 0.4677(4) 0.0400(14) Uani 1 d D .
C51 C 0.3346(12) 0.1435(9) 0.4264(5) 0.055(2) Uani 1 d . .
H51A H 0.2673(64) 0.1348(34) 0.3782(22) 0.082 Uiso 1 calc R .
H51B H 0.3104(83) 0.0675(9) 0.4614(17) 0.082 Uiso 1 calc R .
H51C H 0.4554(22) 0.1438(31) 0.4130(36) 0.082 Uiso 1 calc R .
N52 N 0.3984(10) 0.2779(8) 0.5369(4) 0.051(2) Uani 1 d D .
H52 H 0.3855(143) 0.3577(64) 0.5633(50) 0.117(54) Uiso 1 d D .

loop_
_atom_type_symbol
_atom_type_description
_atom_type_scat_dispersion_real
_atom_type_scat_dispersion_imag
_atom_type_scat_source
C C 0.0033 0.0016 'International Tables Vol C Tables 4.2.6.8 and 6.1.1.4'
H H 0.0000 0.0000 'International Tables Vol C Tables 4.2.6.8 and 6.1.1.4'
N N 0.0061 0.0033 'International Tables Vol C Tables 4.2.6.8 and 6.1.1.4'
S S 0.1246 0.1234 'International Tables Vol C Tables 4.2.6.8 and 6.1.1.4'
V V 0.3005 0.5294 'International Tables Vol C Tables 4.2.6.8 and 6.1.1.4'

loop_
_geom_angle_atom_site_label_1
_geom_angle_atom_site_label_2
_geom_angle_atom_site_label_3
_geom_angle
_geom_angle_site_symmetry_1
_geom_angle_site_symmetry_3
_geom_angle_publ_flag
N5 V N4 178.6(2) . . ?
N5 V S1 94.6(2) . . ?
N4 V S1 86.8(2) . . ?
N5 V S2 94.0(2) . . ?
N4 V S2 85.7(2) . . ?
S1 V S2 118.55(10) . . ?
N5 V S3 92.9(2) . . ?
N4 V S3 86.1(2) . . ?
S1 V S3 119.71(10) . . ?
S2 V S3 120.42(9) . . ?
C14 S1 V 100.4(3) . . ?
C24 S2 V 100.9(3) . . ?
C34 S3 V 100.1(3) . . ?
C43 N4 C41 109.0(6) . . ?
C43 N4 C42 110.1(6) . . ?
C41 N4 C42 109.1(6) . . ?
C43 N4 V 109.6(5) . . ?
C41 N4 V 108.7(4) . . ?
C42 N4 V 110.3(5) . . ?
C41 C14 S1 110.6(6) . . ?
C41 C14 H14A 109.5(5) . . ?
S1 C14 H14A 109.5(3) . . ?
C41 C14 H14B 109.5(5) . . ?
S1 C14 H14B 109.5(3) . . ?
H14A C14 H14B 108.1 . . ?
N4 C41 C14 112.2(7) . . ?
N4 C41 H41A 109.2(4) . . ?
C14 C41 H41A 109.2(6) . . ?
N4 C41 H41B 109.2(4) . . ?
C14 C41 H41B 109.2(4) . . ?
H41A C41 H41B 107.9 . . ?
C42 C24 S2 112.2(5) . . ?
C42 C24 H24A 109.2(4) . . ?
S2 C24 H24A 109.2(3) . . ?
C42 C24 H24B 109.2(5) . . ?
S2 C24 H24B 109.2(3) . . ?
H24A C24 H24B 107.9 . . ?
N4 C42 C24 111.4(6) . . ?
N4 C42 H42A 109.4(4) . . ?
C24 C42 H42A 109.4(5) . . ?
N4 C42 H42B 109.4(4) . . ?
C24 C42 H42B 109.4(4) . . ?
H42A C42 H42B 108.0 . . ?
C43 C34 S3 112.4(5) . . ?
C43 C34 H34A 109.1(5) . . ?
S3 C34 H34A 109.1(3) . . ?
C43 C34 H34B 109.1(5) . . ?
S3 C34 H34B 109.1(3) . . ?
H34A C34 H34B 107.9 . . ?
N4 C43 C34 113.7(6) . . ?
N4 C43 H43A 108.8(4) . . ?
C34 C43 H43A 108.8(5) . . ?
N4 C43 H43B 108.8(4) . . ?
C34 C43 H43B 108.8(4) . . ?
H43A C43 H43B 107.7 . . ?
N52 N5 C51 104.8(7) . . ?
N52 N5 V 112.5(5) . . ?
C51 N5 V 117.1(5) . . ?
N5 C51 H51A 109.5(4) . . ?
N5 C51 H51B 109.5(4) . . ?
H51A C51 H51B 109.5 . . ?
N5 C51 H51C 109.5(4) . . ?
H51A C51 H51C 109.5 . . ?
H51B C51 H51C 109.5 . . ?
N5 N52 H52 110.6(22) . . ?

loop_
_geom_bond_atom_site_label_1
_geom_bond_atom_site_label_2
_geom_bond_distance
_geom_bond_site_symmetry_2
_geom_bond_publ_flag
V N5 2.145(6) . ?
V N4 2.165(6) . ?
V S1 2.278(2) . ?
V S2 2.279(2) . ?
V S3 2.287(2) . ?
S1 C14 1.821(8) . ?
S2 C24 1.812(8) . ?
S3 C34 1.815(8) . ?
N4 C43 1.477(9) . ?
N4 C41 1.489(10) . ?
N4 C42 1.503(9) . ?
C14 C41 1.537(11) . ?
C14 H14A 0.97 . ?
C14 H14B 0.97 . ?
C41 H41A 0.97 . ?
C41 H41B 0.97 . ?
C24 C42 1.508(12) . ?
C24 H24A 0.97 . ?
C24 H24B 0.97 . ?
C42 H42A 0.97 . ?
C42 H42B 0.97 . ?
C34 C43 1.492(11) . ?
C34 H34A 0.97 . ?
C34 H34B 0.97 . ?
C43 H43A 0.97 . ?
C43 H43B 0.97 . ?
N5 N52 1.427(9) . ?
N5 C51 1.487(10) . ?
C51 H51A 0.96 . ?
C51 H51B 0.96 . ?
C51 H51C 0.96 . ?
N52 H52 0.899(10) . ?
